data_7045214
loop_
_publ_author_name
'Del Grosso, Alessandro'
'Chamberlain, Alexander E.'
'Clarkson, Guy J.'
'Wills, Martin'

_publ_section_title
;
 Synthesis and applications to catalysis of novel cyclopentadienone iron
 tricarbonyl complexes.
;
_journal_issue 5
_journal_name_full 'Dalton transactions (Cambridge, England : 2003)'
_journal_page_first 1451
_journal_page_last 1470
_journal_paper_doi 10.1039/c7dt03250a
_journal_volume 47
_journal_year 2018
_chemical_absolute_configuration ad
_chemical_formula_moiety 'C26 H22 Fe O8'
_chemical_formula_sum 'C26 H22 Fe O8'
_chemical_formula_weight 518.28
_space_group_crystal_system orthorhombic
_space_group_IT_number 19
_space_group_name_Hall 'P 2ac 2ab'
_space_group_name_H-M_alt 'P 21 21 21'
_symmetry_space_group_name_Hall 'P 2ac 2ab'
_symmetry_space_group_name_H-M 'P 21 21 21'
_atom_sites_solution_hydrogens mixed
_atom_sites_solution_primary direct
_audit_creation_date 2016-03-14
_audit_creation_method
;
Olex2 1.2
(compiled 2016.02.16 svn.r3265 for OlexSys, GUI svn.r5155)
;
_audit_update_record
;
2017-08-07 deposited with the CCDC.
2017-11-08 downloaded from the CCDC.
;
_cell_angle_alpha 90
_cell_angle_beta 90
_cell_angle_gamma 90
_cell_formula_units_Z 4
_cell_length_a 8.60374(7)
_cell_length_b 14.16447(11)
_cell_length_c 19.76246(18)
_cell_measurement_reflns_used 16485
_cell_measurement_temperature 150(2)
_cell_measurement_theta_max 77.9410
_cell_measurement_theta_min 3.8270
_cell_volume 2408.40(3)
_computing_cell_refinement 'CrysAlisPro 1.171.38.41 (Rigaku OD, 2015)'
_computing_data_collection 'CrysAlisPro 1.171.38.41 (Rigaku OD, 2015)'
_computing_data_reduction 'CrysAlisPro 1.171.38.41 (Rigaku OD, 2015)'
_computing_molecular_graphics 'Olex2 (Dolomanov et al., 2009)'
_computing_publication_material 'Olex2 (Dolomanov et al., 2009)'
_computing_structure_refinement 'ShelXL (Sheldrick, 2015)'
_computing_structure_solution 'ShelXT (Sheldrick, 2015)'
_diffrn_ambient_environment N~2~
_diffrn_ambient_temperature 150(2)
_diffrn_detector 'CCD plate'
_diffrn_detector_area_resol_mean 5.1417
_diffrn_detector_type Ruby
_diffrn_measured_fraction_theta_full 1.000
_diffrn_measured_fraction_theta_max 0.994
_diffrn_measurement_details
;
List of Runs (angles in degrees, time in seconds):

  # Type    Start    End  Width  t~exp~   \w     \q     \k     \f   Frames
#--------------------------------------------------------------------------
  1  \w   -118.00  -9.00   1.00    5.50    --  -41.46 -77.00   0.00  109
  2  \w    -33.00  66.00   1.00    5.50    --   41.46 -38.00-180.00   99
  3  \w     32.00 109.00   1.00   22.00    --  114.00 -95.00 150.00   77
  4  \w     88.00 178.00   1.00   22.00    --  114.00  45.00 -90.00   90
  5  \w     38.00 116.00   1.00   22.00    --  114.00-111.00 -30.00   78
  6  \w     88.00 178.00   1.00   22.00    --  114.00  45.00   0.00   90
  7  \w     38.00 142.00   1.00   22.00    --  114.00 -30.00 -30.00  104
  8  \w   -114.00 -13.00   1.00    5.50    --  -41.46 -57.00-180.00  101
  9  \w     18.00  97.00   1.00    5.50    --   41.46-125.00  60.00   79
 10  \w     61.00 178.00   1.00   22.00    --  114.00  15.00 150.00  117
 11  \w     86.00 178.00   1.00   22.00    --  114.00  30.00-150.00   92
 12  \w     81.00 178.00   1.00   22.00    --  114.00  77.00 -60.00   97
 13  \w     81.00 178.00   1.00   22.00    --  114.00  77.00  30.00   97
 14  \w   -114.00 -13.00   1.00    5.50    --  -41.46 -57.00  90.00  101
 15  \w   -116.00 -17.00   1.00    5.50    --  -41.46 -38.00-120.00   99
 16  \w     32.00 109.00   1.00   22.00    --  114.00 -95.00  30.00   77
 17  \w     88.00 178.00   1.00   22.00    --  114.00  45.00 150.00   90
 18  \w     38.00 147.00   1.00   22.00    --  114.00 -77.00-150.00  109
;
_diffrn_measurement_device 'four-circle diffractometer'
_diffrn_measurement_device_type 'Xcalibur, Ruby, Gemini'
_diffrn_measurement_method '\w scans'
_diffrn_orient_matrix_type 'CrysAlisPro convention (1999,Acta A55,543-557)'
_diffrn_orient_matrix_UB_11 -0.1421843000
_diffrn_orient_matrix_UB_12 -0.0434544000
_diffrn_orient_matrix_UB_13 0.0356396000
_diffrn_orient_matrix_UB_21 0.0748996000
_diffrn_orient_matrix_UB_22 -0.0985734000
_diffrn_orient_matrix_UB_23 -0.0051311000
_diffrn_orient_matrix_UB_31 0.0790574000
_diffrn_orient_matrix_UB_32 0.0150712000
_diffrn_orient_matrix_UB_33 0.0691087000
_diffrn_radiation_monochromator graphite
_diffrn_radiation_probe x-ray
_diffrn_radiation_type CuK\a
_diffrn_radiation_wavelength 1.54184
_diffrn_reflns_av_R_equivalents 0.0374
_diffrn_reflns_av_unetI/netI 0.0253
_diffrn_reflns_Laue_measured_fraction_full 1.000
_diffrn_reflns_Laue_measured_fraction_max 0.994
_diffrn_reflns_limit_h_max 10
_diffrn_reflns_limit_h_min -10
_diffrn_reflns_limit_k_max 17
_diffrn_reflns_limit_k_min -17
_diffrn_reflns_limit_l_max 24
_diffrn_reflns_limit_l_min -23
_diffrn_reflns_number 24973
_diffrn_reflns_point_group_measured_fraction_full 1.000
_diffrn_reflns_point_group_measured_fraction_max 0.989
_diffrn_reflns_theta_full 67.684
_diffrn_reflns_theta_max 78.204
_diffrn_reflns_theta_min 3.840
_diffrn_source 'fine-focus sealed X-ray tube'
_diffrn_source_type 'Enhance (Cu) X-ray Source'
_exptl_absorpt_coefficient_mu 5.445
_exptl_absorpt_correction_T_max 1.00000
_exptl_absorpt_correction_T_min 0.59672
_exptl_absorpt_correction_type multi-scan
_exptl_absorpt_process_details
;
CrysAlisPro 1.171.38.41 (Rigaku Oxford Diffraction, 2015)
Empirical absorption correction using spherical harmonics,
 implemented in SCALE3 ABSPACK scaling algorithm.
;
_exptl_crystal_colour yellow
_exptl_crystal_colour_primary yellow
_exptl_crystal_density_diffrn 1.429
_exptl_crystal_description block
_exptl_crystal_F_000 1072
_exptl_crystal_size_max 0.24
_exptl_crystal_size_mid 0.2
_exptl_crystal_size_min 0.08
_refine_diff_density_max 0.250
_refine_diff_density_min -0.226
_refine_diff_density_rms 0.043
_refine_ls_abs_structure_details
;
 Flack x determined using 2072 quotients [(I+)-(I-)]/[(I+)+(I-)]
 (Parsons, Flack and Wagner, Acta Cryst. B69 (2013) 249-259).
Hooft y: -0.0063(13) Shelx 2014
Flack x: -0.008(2)   Olex2

;
_refine_ls_abs_structure_Flack -0.0076(17)
_refine_ls_extinction_method none
_refine_ls_goodness_of_fit_ref 1.041
_refine_ls_hydrogen_treatment mixed
_refine_ls_matrix_type full
_refine_ls_number_parameters 324
_refine_ls_number_reflns 5094
_refine_ls_number_restraints 1
_refine_ls_restrained_S_all 1.041
_refine_ls_R_factor_all 0.0276
_refine_ls_R_factor_gt 0.0271
_refine_ls_shift/su_max 0.001
_refine_ls_shift/su_mean 0.000
_refine_ls_structure_factor_coef Fsqd
_refine_ls_weighting_details 'w=1/[\s^2^(Fo^2^)+(0.0437P)^2^+0.4701P] where P=(Fo^2^+2Fc^2^)/3'
_refine_ls_weighting_scheme calc
_refine_ls_wR_factor_gt 0.0716
_refine_ls_wR_factor_ref 0.0719
_reflns_Friedel_coverage 0.755
_reflns_Friedel_fraction_full 1.000
_reflns_Friedel_fraction_max 0.983
_reflns_number_gt 5009
_reflns_number_total 5094
_reflns_threshold_expression 'I > 2\s(I)'
_cod_data_source_file c7dt03250a2.cif
_cod_data_source_block adg12
_cod_depositor_comments 'Adding full bibliography for 7045212--7045216.cif.'
_cod_database_code 7045214
_chemical_oxdiff_formula 'C20 H20 N2 O2 Fe'
_shelx_space_group_comment
;
The symmetry employed for this shelxl refinement is uniquely defined
by the following loop, which should always be used as a source of
symmetry information in preference to the above space-group names.
They are only intended as comments.
;
_reflns_odcompleteness_completeness 99.86
_reflns_odcompleteness_iscentric 1
_reflns_odcompleteness_theta 74.33
_olex2_refinement_description
;

The OHs were located in a difference map and allowed to refine with 
thermal parameters Uiso 1.5 x times Uequiv of the parent oxygen. 
O7-H7 was refined with a DFIX distance restraint

1. Fixed Uiso
 At 1.2 times of:
  All C(H) groups, All C(H,H) groups
 At 1.5 times of:
  All C(H,H,H) groups, All O(H) groups
2. Restrained distances
 O7-H7
 0.87 with sigma of 0.02
3.a Ternary CH refined with riding coordinates:
 C4(H4A), C7(H7A)
3.b Secondary CH2 refined with riding coordinates:
 C5(H5A,H5B), C6(H6A,H6B)
3.c Aromatic/amide H refined with riding coordinates:
 C11(H11), C12(H12), C13(H13), C14(H14), C19(H19), C20(H20), C21(H21), C22(H22)
3.d Idealised Me refined as rotating group:
 C17(H17A,H17B,H17C), C25(H25A,H25B,H25C)
;
_shelx_shelxl_version_number 2014/7
_olex2_submission_special_instructions 'No special instructions were received'
_oxdiff_exptl_absorpt_empirical_details
;
Empirical correction (ABSPACK) includes:
- Absorption correction using spherical harmonics
- Frame scaling
;
_oxdiff_exptl_absorpt_empirical_full_max 1.429
_oxdiff_exptl_absorpt_empirical_full_min 0.793

loop_
_space_group_symop_operation_xyz
'x, y, z'
'-x+1/2, -y, z+1/2'
'-x, y+1/2, -z+1/2'
'x+1/2, -y+1/2, -z'

loop_
_atom_site_label
_atom_site_type_symbol
_atom_site_fract_x
_atom_site_fract_y
_atom_site_fract_z
_atom_site_U_iso_or_equiv
_atom_site_adp_type
_atom_site_occupancy
_atom_site_site_symmetry_order
_atom_site_calc_flag
_atom_site_refinement_flags_posn
Fe1 Fe 0.57850(4) 0.57704(2) 0.60686(2) 0.02019(9) Uani 1 1 d .
O1 O 0.5606(2) 0.34899(11) 0.66151(8) 0.0301(4) Uani 1 1 d .
C1 C 0.5097(3) 0.42984(16) 0.65914(10) 0.0233(4) Uani 1 1 d .
C2 C 0.5527(3) 0.51162(15) 0.70229(11) 0.0232(4) Uani 1 1 d .
C3 C 0.4386(2) 0.58352(14) 0.69243(10) 0.0223(4) Uani 1 1 d .
C4 C 0.4010(3) 0.66824(16) 0.73684(12) 0.0276(5) Uani 1 1 d .
H4A H 0.4034 0.6484 0.7854 0.033 Uiso 1 1 calc R
O4 O 0.5158(2) 0.73891(13) 0.72612(11) 0.0363(4) Uani 1 1 d .
H4 H 0.509(5) 0.776(3) 0.759(2) 0.054 Uiso 1 1 d R
C5 C 0.2382(3) 0.70504(18) 0.71967(15) 0.0354(6) Uani 1 1 d .
H5A H 0.1599 0.6627 0.7403 0.043 Uiso 1 1 calc R
H5B H 0.2249 0.7685 0.7399 0.043 Uiso 1 1 calc R
C6 C 0.2082(3) 0.71128(18) 0.64391(15) 0.0353(5) Uani 1 1 d .
H6A H 0.2898 0.7505 0.6225 0.042 Uiso 1 1 calc R
H6B H 0.1066 0.7421 0.6359 0.042 Uiso 1 1 calc R
C7 C 0.2080(3) 0.61347(17) 0.61195(14) 0.0296(5) Uani 1 1 d .
H7A H 0.2085 0.6192 0.5615 0.035 Uiso 1 1 calc R
O7 O 0.0715(2) 0.56457(14) 0.63347(12) 0.0430(5) Uani 1 1 d D
H7 H 0.097(5) 0.5079(19) 0.630(2) 0.065 Uiso 1 1 d DR
C8 C 0.3490(2) 0.55939(15) 0.63494(11) 0.0227(4) Uani 1 1 d .
C9 C 0.4047(2) 0.47183(14) 0.60803(11) 0.0219(4) Uani 1 1 d .
C10 C 0.3306(3) 0.41640(16) 0.55289(11) 0.0252(4) Uani 1 1 d .
C11 C 0.3793(3) 0.41799(18) 0.48611(12) 0.0299(5) Uani 1 1 d .
H11 H 0.4652 0.4564 0.4736 0.036 Uiso 1 1 calc R
C12 C 0.3042(4) 0.36407(19) 0.43711(13) 0.0368(6) Uani 1 1 d .
H12 H 0.3374 0.3668 0.3913 0.044 Uiso 1 1 calc R
C13 C 0.1819(4) 0.3069(2) 0.45515(16) 0.0420(6) Uani 1 1 d .
H13 H 0.1320 0.2693 0.4218 0.050 Uiso 1 1 calc R
C14 C 0.1307(4) 0.3036(2) 0.52166(17) 0.0461(7) Uani 1 1 d .
H14 H 0.0460 0.2641 0.5340 0.055 Uiso 1 1 calc R
C15 C 0.2048(3) 0.35857(19) 0.57007(15) 0.0376(6) Uani 1 1 d .
O16 O 0.1598(3) 0.36494(17) 0.63664(12) 0.0528(6) Uani 1 1 d .
C17 C 0.0593(6) 0.2935(3) 0.6628(2) 0.0769(14) Uani 1 1 d .
H17A H 0.0388 0.3058 0.7108 0.115 Uiso 1 1 calc GR
H17B H 0.1089 0.2316 0.6578 0.115 Uiso 1 1 calc GR
H17C H -0.0390 0.2941 0.6377 0.115 Uiso 1 1 calc GR
C18 C 0.6657(3) 0.50060(15) 0.75870(12) 0.0288(5) Uani 1 1 d .
C19 C 0.8241(3) 0.5074(2) 0.74806(15) 0.0399(6) Uani 1 1 d .
H19 H 0.8614 0.5268 0.7050 0.048 Uiso 1 1 calc R
C20 C 0.9302(4) 0.4866(2) 0.79920(19) 0.0548(8) Uani 1 1 d .
H20 H 1.0389 0.4908 0.7912 0.066 Uiso 1 1 calc R
C21 C 0.8746(5) 0.4598(2) 0.86139(19) 0.0588(10) Uani 1 1 d .
H21 H 0.9461 0.4451 0.8965 0.071 Uiso 1 1 calc R
C22 C 0.7181(5) 0.4537(2) 0.87398(15) 0.0512(9) Uani 1 1 d .
H22 H 0.6825 0.4358 0.9177 0.061 Uiso 1 1 calc R
C23 C 0.6106(4) 0.47361(17) 0.82267(13) 0.0363(6) Uani 1 1 d .
O24 O 0.4536(3) 0.46636(14) 0.82841(10) 0.0443(5) Uani 1 1 d .
C25 C 0.3942(5) 0.4261(2) 0.88941(17) 0.0627(10) Uani 1 1 d .
H25A H 0.4376 0.3627 0.8955 0.094 Uiso 1 1 calc GR
H25B H 0.2806 0.4221 0.8867 0.094 Uiso 1 1 calc GR
H25C H 0.4236 0.4659 0.9279 0.094 Uiso 1 1 calc GR
O26 O 0.4811(3) 0.69306(17) 0.49167(11) 0.0515(6) Uani 1 1 d .
C26 C 0.5204(3) 0.64699(17) 0.53555(13) 0.0308(5) Uani 1 1 d .
C27 C 0.7243(3) 0.50175(17) 0.56781(12) 0.0282(5) Uani 1 1 d .
O27 O 0.8121(2) 0.45287(15) 0.54389(11) 0.0432(5) Uani 1 1 d .
O28 O 0.8038(2) 0.72243(14) 0.64848(12) 0.0438(5) Uani 1 1 d .
C28 C 0.7139(3) 0.66801(17) 0.63470(13) 0.0297(5) Uani 1 1 d .

loop_
_atom_site_aniso_label
_atom_site_aniso_U_11
_atom_site_aniso_U_22
_atom_site_aniso_U_33
_atom_site_aniso_U_23
_atom_site_aniso_U_13
_atom_site_aniso_U_12
Fe1 0.02231(15) 0.01763(15) 0.02062(15) 0.00052(12) 0.00252(13) -0.00075(12)
O1 0.0464(10) 0.0190(7) 0.0250(8) 0.0007(6) 0.0016(7) 0.0041(7)
C1 0.0296(10) 0.0217(10) 0.0187(9) 0.0002(8) 0.0044(8) -0.0019(9)
C2 0.0293(11) 0.0208(9) 0.0196(9) 0.0007(8) 0.0032(8) -0.0026(8)
C3 0.0250(9) 0.0196(9) 0.0224(9) -0.0002(8) 0.0055(8) -0.0025(9)
C4 0.0326(11) 0.0220(10) 0.0281(11) -0.0066(8) 0.0045(9) -0.0015(9)
O4 0.0364(9) 0.0278(9) 0.0445(10) -0.0145(8) 0.0079(8) -0.0077(7)
C5 0.0321(12) 0.0279(11) 0.0463(15) -0.0113(10) 0.0094(11) 0.0014(10)
C6 0.0272(11) 0.0261(11) 0.0528(16) -0.0046(11) 0.0003(11) 0.0040(9)
C7 0.0230(10) 0.0260(10) 0.0397(13) -0.0024(10) -0.0025(10) 0.0002(8)
O7 0.0257(8) 0.0346(9) 0.0687(13) -0.0088(9) 0.0047(9) -0.0050(8)
C8 0.0232(10) 0.0192(10) 0.0257(10) -0.0012(8) 0.0060(8) -0.0039(8)
C9 0.0251(9) 0.0185(9) 0.0222(9) -0.0010(8) 0.0030(9) -0.0031(7)
C10 0.0301(10) 0.0193(9) 0.0263(10) -0.0037(8) -0.0016(8) 0.0012(9)
C11 0.0366(12) 0.0257(10) 0.0272(11) -0.0011(9) -0.0031(9) 0.0032(9)
C12 0.0490(14) 0.0337(12) 0.0276(12) -0.0076(10) -0.0058(11) 0.0089(11)
C13 0.0460(15) 0.0335(13) 0.0465(16) -0.0187(12) -0.0147(13) 0.0028(11)
C14 0.0474(16) 0.0379(14) 0.0531(18) -0.0158(13) 0.0016(13) -0.0159(12)
C15 0.0428(14) 0.0324(12) 0.0378(14) -0.0101(11) 0.0057(11) -0.0105(11)
O16 0.0658(15) 0.0503(12) 0.0423(11) -0.0148(10) 0.0205(11) -0.0350(11)
C17 0.102(3) 0.067(2) 0.061(2) -0.0126(19) 0.029(2) -0.053(3)
C18 0.0416(13) 0.0204(10) 0.0245(11) -0.0022(8) -0.0063(10) -0.0001(9)
C19 0.0398(14) 0.0388(14) 0.0412(14) 0.0072(12) -0.0116(12) -0.0035(11)
C20 0.0533(18) 0.0463(16) 0.065(2) 0.0126(15) -0.0283(17) -0.0093(15)
C21 0.085(3) 0.0407(16) 0.0504(18) 0.0056(14) -0.0416(19) -0.0133(16)
C22 0.096(3) 0.0305(13) 0.0269(13) 0.0002(10) -0.0147(15) -0.0046(15)
C23 0.0622(18) 0.0219(11) 0.0247(11) -0.0012(9) -0.0014(11) 0.0004(10)
O24 0.0645(14) 0.0376(10) 0.0308(9) 0.0077(8) 0.0157(9) 0.0061(9)
C25 0.096(3) 0.0467(17) 0.0454(17) 0.0174(16) 0.0370(19) 0.0187(18)
O26 0.0700(15) 0.0488(12) 0.0359(11) 0.0187(10) 0.0030(10) 0.0121(11)
C26 0.0370(12) 0.0269(11) 0.0287(12) 0.0038(9) 0.0056(10) 0.0011(9)
C27 0.0287(11) 0.0286(11) 0.0273(11) -0.0001(9) 0.0037(9) 0.0001(9)
O27 0.0381(10) 0.0447(11) 0.0468(11) -0.0079(9) 0.0097(9) 0.0105(8)
O28 0.0331(9) 0.0357(10) 0.0627(13) -0.0102(9) 0.0064(9) -0.0115(8)
C28 0.0286(11) 0.0255(10) 0.0348(12) -0.0011(9) 0.0047(9) -0.0015(9)

loop_
_atom_type_symbol
_atom_type_description
_atom_type_scat_dispersion_real
_atom_type_scat_dispersion_imag
_atom_type_scat_source
C C 0.0181 0.0091 'International Tables Vol C Tables 4.2.6.8 and 6.1.1.4'
H H 0.0000 0.0000 'International Tables Vol C Tables 4.2.6.8 and 6.1.1.4'
Fe Fe -1.1336 3.1974 'International Tables Vol C Tables 4.2.6.8 and 6.1.1.4'
O O 0.0492 0.0322 'International Tables Vol C Tables 4.2.6.8 and 6.1.1.4'

loop_
_geom_angle_atom_site_label_1
_geom_angle_atom_site_label_2
_geom_angle_atom_site_label_3
_geom_angle
C2 Fe1 C1 37.74(8)
C3 Fe1 C1 62.96(8)
C3 Fe1 C2 39.84(8)
C3 Fe1 C9 67.16(8)
C8 Fe1 C1 62.86(8)
C8 Fe1 C2 66.86(9)
C8 Fe1 C3 39.93(9)
C8 Fe1 C9 40.07(8)
C9 Fe1 C1 37.61(8)
C9 Fe1 C2 66.82(9)
C26 Fe1 C1 138.51(10)
C26 Fe1 C2 156.09(10)
C26 Fe1 C3 116.97(10)
C26 Fe1 C8 90.65(11)
C26 Fe1 C9 101.59(10)
C26 Fe1 C27 100.54(11)
C26 Fe1 C28 91.43(12)
C27 Fe1 C1 80.99(9)
C27 Fe1 C2 101.19(10)
C27 Fe1 C3 140.44(10)
C27 Fe1 C8 134.61(10)
C27 Fe1 C9 94.55(10)
C27 Fe1 C28 95.85(11)
C28 Fe1 C1 129.91(10)
C28 Fe1 C2 96.18(10)
C28 Fe1 C3 95.35(10)
C28 Fe1 C8 127.98(10)
C28 Fe1 C9 161.56(10)
O1 C1 Fe1 137.65(16)
O1 C1 C2 128.1(2)
O1 C1 C9 128.2(2)
C2 C1 Fe1 60.56(11)
C9 C1 Fe1 60.52(11)
C9 C1 C2 103.33(18)
C1 C2 Fe1 81.70(13)
C1 C2 C18 120.76(19)
C3 C2 Fe1 68.75(12)
C3 C2 C1 107.85(19)
C3 C2 C18 128.8(2)
C18 C2 Fe1 130.28(16)
C2 C3 Fe1 71.41(12)
C2 C3 C4 129.0(2)
C4 C3 Fe1 128.87(15)
C8 C3 Fe1 69.61(12)
C8 C3 C2 108.18(18)
C8 C3 C4 122.5(2)
C3 C4 H4A 109.1
C3 C4 C5 109.56(19)
O4 C4 C3 108.74(18)
O4 C4 H4A 109.1
O4 C4 C5 111.3(2)
C5 C4 H4A 109.1
C4 O4 H4 106(3)
C4 C5 H5A 109.0
C4 C5 H5B 109.0
H5A C5 H5B 107.8
C6 C5 C4 113.1(2)
C6 C5 H5A 109.0
C6 C5 H5B 109.0
C5 C6 H6A 109.5
C5 C6 H6B 109.5
C5 C6 C7 110.8(2)
H6A C6 H6B 108.1
C7 C6 H6A 109.5
C7 C6 H6B 109.5
C6 C7 H7A 109.8
O7 C7 C6 108.6(2)
O7 C7 H7A 109.8
O7 C7 C8 109.0(2)
C8 C7 C6 109.7(2)
C8 C7 H7A 109.8
C7 O7 H7 103(3)
C3 C8 Fe1 70.46(12)
C3 C8 C7 124.0(2)
C3 C8 C9 108.96(19)
C7 C8 Fe1 128.86(16)
C9 C8 Fe1 71.65(12)
C9 C8 C7 126.8(2)
C1 C9 Fe1 81.86(12)
C1 C9 C10 123.35(19)
C8 C9 Fe1 68.28(11)
C8 C9 C1 107.39(19)
C8 C9 C10 125.9(2)
C10 C9 Fe1 131.94(16)
C11 C10 C9 124.1(2)
C11 C10 C15 118.4(2)
C15 C10 C9 117.6(2)
C10 C11 H11 119.6
C10 C11 C12 120.9(2)
C12 C11 H11 119.6
C11 C12 H12 120.1
C13 C12 C11 119.9(3)
C13 C12 H12 120.1
C12 C13 H13 119.7
C12 C13 C14 120.6(2)
C14 C13 H13 119.7
C13 C14 H14 120.4
C13 C14 C15 119.2(3)
C15 C14 H14 120.4
C14 C15 C10 121.1(3)
O16 C15 C10 114.3(2)
O16 C15 C14 124.5(3)
C15 O16 C17 118.1(2)
O16 C17 H17A 109.5
O16 C17 H17B 109.5
O16 C17 H17C 109.5
H17A C17 H17B 109.5
H17A C17 H17C 109.5
H17B C17 H17C 109.5
C19 C18 C2 121.5(2)
C19 C18 C23 119.3(3)
C23 C18 C2 118.9(2)
C18 C19 H19 119.3
C18 C19 C20 121.4(3)
C20 C19 H19 119.3
C19 C20 H20 120.7
C21 C20 C19 118.7(4)
C21 C20 H20 120.7
C20 C21 H21 119.3
C22 C21 C20 121.5(3)
C22 C21 H21 119.3
C21 C22 H22 119.9
C21 C22 C23 120.3(3)
C23 C22 H22 119.9
C22 C23 C18 118.9(3)
O24 C23 C18 115.5(2)
O24 C23 C22 125.5(3)
C23 O24 C25 117.1(3)
O24 C25 H25A 109.5
O24 C25 H25B 109.5
O24 C25 H25C 109.5
H25A C25 H25B 109.5
H25A C25 H25C 109.5
H25B C25 H25C 109.5
O26 C26 Fe1 177.9(2)
O27 C27 Fe1 178.0(2)
O28 C28 Fe1 175.4(2)

loop_
_geom_bond_atom_site_label_1
_geom_bond_atom_site_label_2
_geom_bond_distance
Fe1 C1 2.401(2)
Fe1 C2 2.113(2)
Fe1 C3 2.078(2)
Fe1 C8 2.067(2)
Fe1 C9 2.111(2)
Fe1 C26 1.794(3)
Fe1 C27 1.818(2)
Fe1 C28 1.822(2)
O1 C1 1.227(3)
C1 C2 1.485(3)
C1 C9 1.480(3)
C2 C3 1.428(3)
C2 C18 1.487(3)
C3 C4 1.522(3)
C3 C8 1.415(3)
C4 H4A 1.0000
C4 O4 1.422(3)
C4 C5 1.532(4)
O4 H4 0.83(4)
C5 H5A 0.9900
C5 H5B 0.9900
C5 C6 1.522(4)
C6 H6A 0.9900
C6 H6B 0.9900
C6 C7 1.523(3)
C7 H7A 1.0000
C7 O7 1.428(3)
C7 C8 1.504(3)
O7 H7 0.84(2)
C8 C9 1.432(3)
C9 C10 1.487(3)
C10 C11 1.385(3)
C10 C15 1.399(3)
C11 H11 0.9500
C11 C12 1.392(4)
C12 H12 0.9500
C12 C13 1.375(5)
C13 H13 0.9500
C13 C14 1.387(5)
C14 H14 0.9500
C14 C15 1.389(4)
C15 O16 1.374(3)
O16 C17 1.428(4)
C17 H17A 0.9800
C17 H17B 0.9800
C17 H17C 0.9800
C18 C19 1.383(4)
C18 C23 1.403(4)
C19 H19 0.9500
C19 C20 1.394(4)
C20 H20 0.9500
C20 C21 1.372(6)
C21 H21 0.9500
C21 C22 1.372(6)
C22 H22 0.9500
C22 C23 1.401(4)
C23 O24 1.360(4)
O24 C25 1.428(3)
C25 H25A 0.9800
C25 H25B 0.9800
C25 H25C 0.9800
O26 C26 1.137(3)
C27 O27 1.128(3)
O28 C28 1.126(3)

loop_
_geom_hbond_atom_site_label_D
_geom_hbond_atom_site_label_H
_geom_hbond_atom_site_label_A
_geom_hbond_distance_DH
_geom_hbond_distance_HA
_geom_hbond_distance_DA
_geom_hbond_angle_DHA
_geom_hbond_site_symmetry_A
O4 H4 O1 0.83(4) 1.98(4) 2.792(3) 166(4) 3_656
O7 H7 O16 0.84(2) 2.10(3) 2.928(3) 171(4) .

loop_
_geom_torsion_atom_site_label_1
_geom_torsion_atom_site_label_2
_geom_torsion_atom_site_label_3
_geom_torsion_atom_site_label_4
_geom_torsion
Fe1 C1 C2 C3 64.42(14)
Fe1 C1 C2 C18 -132.3(2)
Fe1 C1 C9 C8 -64.11(13)
Fe1 C1 C9 C10 135.6(2)
Fe1 C2 C3 C4 -125.4(2)
Fe1 C2 C3 C8 60.18(14)
Fe1 C2 C18 C19 -20.8(3)
Fe1 C2 C18 C23 165.51(18)
Fe1 C3 C4 O4 -19.7(3)
Fe1 C3 C4 C5 102.1(2)
Fe1 C3 C8 C7 -124.3(2)
Fe1 C3 C8 C9 61.63(14)
Fe1 C8 C9 C1 73.47(14)
Fe1 C8 C9 C10 -126.9(2)
Fe1 C9 C10 C11 7.6(3)
Fe1 C9 C10 C15 -172.99(19)
O1 C1 C2 Fe1 129.5(2)
O1 C1 C2 C3 -166.1(2)
O1 C1 C2 C18 -2.9(4)
O1 C1 C9 Fe1 -129.5(2)
O1 C1 C9 C8 166.4(2)
O1 C1 C9 C10 6.1(4)
C1 C2 C3 Fe1 -73.26(15)
C1 C2 C3 C4 161.3(2)
C1 C2 C3 C8 -13.1(2)
C1 C2 C18 C19 85.7(3)
C1 C2 C18 C23 -88.0(3)
C1 C9 C10 C11 -103.7(3)
C1 C9 C10 C15 75.7(3)
C2 C1 C9 Fe1 44.43(14)
C2 C1 C9 C8 -19.7(2)
C2 C1 C9 C10 180.00(19)
C2 C3 C4 O4 77.6(3)
C2 C3 C4 C5 -160.6(2)
C2 C3 C8 Fe1 -61.31(14)
C2 C3 C8 C7 174.4(2)
C2 C3 C8 C9 0.3(2)
C2 C18 C19 C20 -172.6(3)
C2 C18 C23 C22 173.4(2)
C2 C18 C23 O24 -4.6(3)
C3 C2 C18 C19 -114.9(3)
C3 C2 C18 C23 71.4(3)
C3 C4 C5 C6 -44.6(3)
C3 C8 C9 Fe1 -60.89(14)
C3 C8 C9 C1 12.6(2)
C3 C8 C9 C10 172.3(2)
C4 C3 C8 Fe1 123.85(19)
C4 C3 C8 C7 -0.5(3)
C4 C3 C8 C9 -174.52(19)
C4 C5 C6 C7 65.5(3)
O4 C4 C5 C6 75.7(3)
C5 C6 C7 O7 70.6(3)
C5 C6 C7 C8 -48.5(3)
C6 C7 C8 Fe1 -73.3(3)
C6 C7 C8 C3 18.2(3)
C6 C7 C8 C9 -168.8(2)
C7 C8 C9 Fe1 125.3(2)
C7 C8 C9 C1 -161.3(2)
C7 C8 C9 C10 -1.6(4)
O7 C7 C8 Fe1 167.98(17)
O7 C7 C8 C3 -100.6(2)
O7 C7 C8 C9 72.4(3)
C8 C3 C4 O4 -108.7(2)
C8 C3 C4 C5 13.1(3)
C8 C9 C10 C11 99.7(3)
C8 C9 C10 C15 -80.9(3)
C9 C1 C2 Fe1 -44.41(14)
C9 C1 C2 C3 20.0(2)
C9 C1 C2 C18 -176.7(2)
C9 C10 C11 C12 180.0(2)
C9 C10 C15 C14 -179.1(3)
C9 C10 C15 O16 3.6(4)
C10 C11 C12 C13 -1.3(4)
C10 C15 O16 C17 -165.2(3)
C11 C10 C15 C14 0.3(4)
C11 C10 C15 O16 -177.0(3)
C11 C12 C13 C14 1.1(4)
C12 C13 C14 C15 -0.2(5)
C13 C14 C15 C10 -0.5(5)
C13 C14 C15 O16 176.5(3)
C14 C15 O16 C17 17.5(5)
C15 C10 C11 C12 0.6(4)
C18 C2 C3 Fe1 125.3(2)
C18 C2 C3 C4 -0.2(4)
C18 C2 C3 C8 -174.6(2)
C18 C19 C20 C21 -0.7(5)
C18 C23 O24 C25 171.2(2)
C19 C18 C23 C22 -0.4(4)
C19 C18 C23 O24 -178.5(2)
C19 C20 C21 C22 -0.3(5)
C20 C21 C22 C23 0.9(5)
C21 C22 C23 C18 -0.5(4)
C21 C22 C23 O24 177.3(3)
C22 C23 O24 C25 -6.7(4)
C23 C18 C19 C20 1.1(4)
